data_8103651
loop_
_publ_author_name
'Felsche, J.'

_publ_section_title
;
 The crystal structures of the dimorphic rare earth disilicate, Pr2 Si2 O7
;
_journal_name_full
;
Zeitschrift fuer Kristallographie, Kristallgeometrie, Kristallphysik, 
Kristallchemie (-144,1977)
;
_journal_page_first 364
_journal_page_last 385
_journal_volume 133
_journal_year 1971
_chemical_formula_sum 'O7 Pr2 Si2'
_chemical_name_systematic 'Pr2 (Si2 O7)'
_space_group_IT_number 14
_symmetry_space_group_name_Hall '-P 2ybc'
_symmetry_space_group_name_H-M 'P 1 21/c 1'
_cell_angle_alpha 90
_cell_angle_beta 112.53
_cell_angle_gamma 90
_cell_formula_units_Z 4
_cell_length_a 5.407
_cell_length_b 8.679
_cell_length_c 14.082
_cell_volume 610.396
_citation_journal_id_ASTM ZEKGAX
_cod_data_source_file Felsche_ZEKGAX_1971_1021.cif
_cod_data_source_block O7Pr2Si2
_cod_original_cell_volume 610.3958
_cod_database_code 8103651

loop_
_symmetry_equiv_pos_as_xyz
x,y,z
-x,y+1/2,-z+1/2
-x,-y,-z
x,-y-1/2,z-1/2

loop_
_atom_site_label
_atom_site_type_symbol
_atom_site_fract_x
_atom_site_fract_y
_atom_site_fract_z
_atom_site_occupancy
_atom_site_U_iso_or_equiv
Pr2 Pr+3 0.84809 0.60513 0.59012 1 0.0
O4 O-2 0.7403 0.2391 0.906 1 0.0
O3 O-2 0.5749 0.1548 0.0534 1 0.0
O7 O-2 0.8192 0.6747 0.1724 1 0.0
Si2 Si+4 0.9085 0.4964 0.1789 1 0.0
Si1 Si+4 0.7968 0.2473 0.0252 1 0.0
O5 O-2 0.7441 0.4167 0.2403 1 0.0
O6 O-2 0.2216 0.4744 0.2477 1 0.0
O1 O-2 0.8324 0.422 0.0643 1 0.0
O2 O-2 0.0713 0.1434 0.0783 1 0.0
Pr1 Pr+3 0.52097 0.80685 0.76857 1 0.0
